data_4072449
loop_
_publ_author_name
'Klamo, Sara B.'
'Wendt, Ola F.'
'Henling, Larry M.'
'Day, Michael W.'
'Bercaw, John E.'

_publ_section_title
;
 Dialkyl and Methyl-Alkyl Zirconocenes:&#x00A0; Synthesis and
 Characterization of Zirconocene-Alkyls That Model the Polymeryl Chain in
 Alkene Polymerizations
;
_journal_issue 12
_journal_name_full Organometallics
_journal_page_first 3018
_journal_paper_doi 10.1021/om0601302
_journal_volume 26
_journal_year 2007
_chemical_formula_sum 'C23 H42 Si2 Zr'
_chemical_formula_weight 465.97
_chemical_name_systematic
; 
 ? 
;
_space_group_IT_number 14
_symmetry_cell_setting monoclinic
_symmetry_space_group_name_Hall '-P 2ybc'
_symmetry_space_group_name_H-M 'P 1 21/c 1'
_atom_sites_solution_hydrogens difmap
_atom_sites_solution_primary direct
_atom_sites_solution_secondary difmap
_audit_creation_method SHELXL-97
_cell_angle_alpha 90.00
_cell_angle_beta 116.3020(10)
_cell_angle_gamma 90.00
_cell_formula_units_Z 4
_cell_length_a 9.9621(5)
_cell_length_b 26.8264(13)
_cell_length_c 10.4769(5)
_cell_measurement_reflns_used 29725
_cell_measurement_temperature 98(2)
_cell_measurement_theta_max 28.24
_cell_measurement_theta_min 2.28
_cell_volume 2510.0(2)
_computing_cell_refinement 'Bruker SAINT v6.022'
_computing_data_collection 'Bruker SMART v5.054'
_computing_data_reduction 'Bruker SAINT v6.022'
_computing_molecular_graphics 'Bruker SHELXTL'
_computing_publication_material 'Bruker SHELXTL'
_computing_structure_refinement 'SHELXL-97 (Sheldrick, 1997)'
_computing_structure_solution 'SHELXS-97 (Sheldrick, 1990)'
_diffrn_ambient_temperature 98(2)
_diffrn_measured_fraction_theta_full 0.953
_diffrn_measured_fraction_theta_max 0.953
_diffrn_measurement_device_type 'Bruker SMART 1000'
_diffrn_measurement_method '\w scans at 7 \f settings'
_diffrn_radiation_monochromator graphite
_diffrn_radiation_source 'normal-focus sealed tube'
_diffrn_radiation_type MoK\a
_diffrn_radiation_wavelength 0.71073
_diffrn_reflns_av_R_equivalents 0.0515
_diffrn_reflns_av_sigmaI/netI 0.0251
_diffrn_reflns_limit_h_max 13
_diffrn_reflns_limit_h_min -13
_diffrn_reflns_limit_k_max 35
_diffrn_reflns_limit_k_min -35
_diffrn_reflns_limit_l_max 13
_diffrn_reflns_limit_l_min -13
_diffrn_reflns_number 51027
_diffrn_reflns_theta_full 28.36
_diffrn_reflns_theta_max 28.36
_diffrn_reflns_theta_min 1.52
_exptl_absorpt_coefficient_mu 0.539
_exptl_absorpt_correction_T_max 0.8953
_exptl_absorpt_correction_T_min 0.8726
_exptl_absorpt_correction_type none
_exptl_crystal_colour Colorless
_exptl_crystal_density_diffrn 1.233
_exptl_crystal_density_method 'not measured'
_exptl_crystal_description Block
_exptl_crystal_F_000 992
_exptl_crystal_size_max 0.26
_exptl_crystal_size_mid 0.26
_exptl_crystal_size_min 0.21
_refine_diff_density_max 0.480
_refine_diff_density_min -0.327
_refine_diff_density_rms 0.061
_refine_ls_extinction_method none
_refine_ls_goodness_of_fit_ref 2.088
_refine_ls_hydrogen_treatment Unrestrained
_refine_ls_matrix_type 'Full matrix'
_refine_ls_number_parameters 403
_refine_ls_number_reflns 5985
_refine_ls_number_restraints 0
_refine_ls_restrained_S_all 2.088
_refine_ls_R_factor_all 0.0362
_refine_ls_R_factor_gt 0.0302
_refine_ls_shift/su_max 0.001
_refine_ls_shift/su_mean 0.000
_refine_ls_structure_factor_coef Fsqd
_refine_ls_weighting_details w=1/s^2^(Fo^2^)
_refine_ls_weighting_scheme sigma
_refine_ls_wR_factor_gt 0.0514
_refine_ls_wR_factor_ref 0.0518
_reflns_number_gt 5352
_reflns_number_total 5985
_reflns_threshold_expression >2sigma(I)
_cod_data_source_file om0601302si20060210_073318.cif
_cod_data_source_block sbk04
_cod_depositor_comments
;
The following automatic conversions were performed:

'_symmetry_cell_setting' value 'Monoclinic' changed to 'monoclinic'
according to /home/saulius/struct/CIF-dictionaries/cif_core.dic
dictionary named 'cif_core.dic' version 2.4.1 from
2010-06-29.

'_refine_ls_weighting_scheme' value 'Sigma' changed to
'sigma' according to
/home/saulius/struct/CIF-dictionaries/cif_core.dic dictionary named
'cif_core.dic' version 2.4.1 from 2010-06-29.

Automatic conversion script
Id: cif_fix_values 1715 2011-07-08 13:25:40Z adriana 

The following automatic conversions were performed:

'_atom_sites_solution_primary' value 'Direct methods' was changed to
'direct'.

'_atom_sites_solution_secondary' value 'Difference Fourier map' was
changed to 'difmap'.

'_atom_sites_solution_hydrogens' value 'Difference Fourier map' was
changed to 'difmap'.

Automatic conversion script
Id: cif_fix_values 6452 2018-10-05 10:23:21Z andrius 
;
_cod_original_sg_symbol_H-M P2(1)/c
_cod_database_code 4072449

loop_
_symmetry_equiv_pos_as_xyz
'x, y, z'
'-x, y+1/2, -z+1/2'
'-x, -y, -z'
'x, -y-1/2, z-1/2'

loop_
_atom_site_label
_atom_site_type_symbol
_atom_site_fract_x
_atom_site_fract_y
_atom_site_fract_z
_atom_site_U_iso_or_equiv
_atom_site_adp_type
_atom_site_occupancy
_atom_site_symmetry_multiplicity
_atom_site_calc_flag
Zr Zr 0.338081(16) 0.142871(5) 0.607904(15) 0.01335(5) Uani 1 1 d
Si1 Si 0.19332(5) 0.086449(16) 0.86049(5) 0.01659(10) Uani 1 1 d
Si2 Si -0.04846(5) 0.163975(17) 0.32529(5) 0.01722(10) Uani 1 1 d
C1 C 0.44279(19) 0.22960(6) 0.65103(18) 0.0239(4) Uani 1 1 d
C2 C 0.2929(2) 0.23564(6) 0.62657(19) 0.0243(4) Uani 1 1 d
C3 C 0.27655(19) 0.21355(6) 0.73967(18) 0.0211(4) Uani 1 1 d
C4 C 0.41672(18) 0.19400(6) 0.83569(17) 0.0192(3) Uani 1 1 d
C5 C 0.51942(19) 0.20443(6) 0.78206(17) 0.0202(4) Uani 1 1 d
C6 C 0.58649(16) 0.11834(6) 0.61197(17) 0.0178(3) Uani 1 1 d
C7 C 0.47627(17) 0.11193(6) 0.46970(16) 0.0177(3) Uani 1 1 d
C8 C 0.38270(16) 0.07163(6) 0.46831(16) 0.0174(3) Uani 1 1 d
C9 C 0.43430(17) 0.05379(6) 0.60971(17) 0.0173(3) Uani 1 1 d
C10 C 0.55910(16) 0.08332(6) 0.69904(16) 0.0170(3) Uani 1 1 d
C11 C 0.7231(2) 0.15070(7) 0.6559(2) 0.0250(4) Uani 1 1 d
C12 C 0.4709(2) 0.14045(8) 0.34425(19) 0.0246(4) Uani 1 1 d
C13 C 0.2619(2) 0.04711(7) 0.3403(2) 0.0252(4) Uani 1 1 d
C14 C 0.3790(2) 0.00716(6) 0.6496(2) 0.0236(4) Uani 1 1 d
C15 C 0.6575(2) 0.07437(8) 0.85515(19) 0.0237(4) Uani 1 1 d
C16 C 0.19113(17) 0.10109(6) 0.68660(17) 0.0159(3) Uani 1 1 d
C17 C 0.3777(2) 0.06333(8) 0.9987(2) 0.0266(4) Uani 1 1 d
C18 C 0.1436(2) 0.14222(7) 0.93873(19) 0.0217(4) Uani 1 1 d
C19 C 0.0527(3) 0.03703(7) 0.8386(2) 0.0328(5) Uani 1 1 d
C20 C 0.15620(18) 0.16215(7) 0.38296(17) 0.0182(3) Uani 1 1 d
C21 C -0.1502(2) 0.18690(9) 0.1376(2) 0.0329(5) Uani 1 1 d
C22 C -0.1255(2) 0.10056(7) 0.3262(2) 0.0280(4) Uani 1 1 d
C23 C -0.1031(2) 0.20764(7) 0.4333(2) 0.0244(4) Uani 1 1 d
H1 H 0.4849(17) 0.2399(6) 0.5949(17) 0.024(5) Uiso 1 1 d
H2 H 0.2185(18) 0.2513(7) 0.5481(17) 0.025(5) Uiso 1 1 d
H3 H 0.1871(18) 0.2127(6) 0.7515(17) 0.021(4) Uiso 1 1 d
H4 H 0.4323(17) 0.1769(6) 0.9194(17) 0.017(4) Uiso 1 1 d
H5 H 0.6182(18) 0.1960(6) 0.8221(17) 0.017(4) Uiso 1 1 d
H11A H 0.792(2) 0.1357(7) 0.6238(19) 0.033(5) Uiso 1 1 d
H11B H 0.779(2) 0.1536(6) 0.759(2) 0.030(5) Uiso 1 1 d
H11C H 0.7018(19) 0.1814(7) 0.6203(18) 0.025(5) Uiso 1 1 d
H12A H 0.539(2) 0.1284(7) 0.315(2) 0.040(6) Uiso 1 1 d
H12B H 0.486(2) 0.1767(9) 0.361(2) 0.051(6) Uiso 1 1 d
H12C H 0.377(2) 0.1390(7) 0.266(2) 0.037(5) Uiso 1 1 d
H13A H 0.2907(18) 0.0153(7) 0.3277(18) 0.030(5) Uiso 1 1 d
H13B H 0.171(2) 0.0433(7) 0.3497(18) 0.033(5) Uiso 1 1 d
H13C H 0.2384(18) 0.0661(6) 0.2508(19) 0.027(5) Uiso 1 1 d
H14A H 0.4270(19) -0.0212(7) 0.6318(17) 0.031(5) Uiso 1 1 d
H14B H 0.274(2) 0.0018(7) 0.5934(18) 0.028(5) Uiso 1 1 d
H14C H 0.3955(19) 0.0062(7) 0.746(2) 0.034(5) Uiso 1 1 d
H15A H 0.744(2) 0.0592(8) 0.871(2) 0.048(6) Uiso 1 1 d
H15B H 0.620(2) 0.0521(8) 0.897(2) 0.039(6) Uiso 1 1 d
H15C H 0.682(2) 0.1029(9) 0.912(2) 0.050(7) Uiso 1 1 d
H16A H 0.1614(17) 0.0723(6) 0.6306(17) 0.021(4) Uiso 1 1 d
H16B H 0.111(2) 0.1223(7) 0.6441(19) 0.033(5) Uiso 1 1 d
H17 H 0.408(2) 0.0342(7) 0.968(2) 0.040(6) Uiso 1 1 d
H17B H 0.452(2) 0.0872(7) 1.0198(19) 0.035(6) Uiso 1 1 d
H17C H 0.3719(19) 0.0562(7) 1.086(2) 0.035(5) Uiso 1 1 d
H18 H 0.076(2) 0.0071(8) 0.802(2) 0.047(6) Uiso 1 1 d
H18B H -0.046(2) 0.0460(8) 0.773(2) 0.046(6) Uiso 1 1 d
H18C H 0.047(2) 0.0313(7) 0.926(2) 0.045(6) Uiso 1 1 d
H19 H 0.121(2) 0.1327(7) 1.014(2) 0.035(5) Uiso 1 1 d
H19B H 0.062(2) 0.1595(7) 0.873(2) 0.034(5) Uiso 1 1 d
H19C H 0.227(2) 0.1658(7) 0.9799(18) 0.029(5) Uiso 1 1 d
H20A H 0.1668(19) 0.1400(7) 0.3189(19) 0.027(5) Uiso 1 1 d
H20B H 0.1853(17) 0.1934(6) 0.3615(16) 0.018(4) Uiso 1 1 d
H21A H -0.251(2) 0.1852(7) 0.109(2) 0.044(6) Uiso 1 1 d
H21B H -0.121(2) 0.1672(8) 0.075(2) 0.047(6) Uiso 1 1 d
H21C H -0.126(2) 0.2184(9) 0.129(2) 0.059(8) Uiso 1 1 d
H22A H -0.227(2) 0.1023(7) 0.2929(19) 0.034(5) Uiso 1 1 d
H22B H -0.090(2) 0.0853(8) 0.412(2) 0.052(7) Uiso 1 1 d
H22C H -0.110(2) 0.0804(8) 0.265(2) 0.053(7) Uiso 1 1 d
H23A H -0.0661(19) 0.1986(6) 0.531(2) 0.028(5) Uiso 1 1 d
H23B H -0.208(2) 0.2079(7) 0.393(2) 0.038(5) Uiso 1 1 d
H23C H -0.0667(19) 0.2396(7) 0.4333(18) 0.031(5) Uiso 1 1 d

loop_
_atom_site_aniso_label
_atom_site_aniso_U_11
_atom_site_aniso_U_22
_atom_site_aniso_U_33
_atom_site_aniso_U_23
_atom_site_aniso_U_13
_atom_site_aniso_U_12
Zr 0.01447(8) 0.01148(8) 0.01306(8) 0.00037(6) 0.00515(6) -0.00084(6)
Si1 0.0209(2) 0.0131(2) 0.0188(2) 0.00087(18) 0.01155(19) 0.00108(17)
Si2 0.0158(2) 0.0178(2) 0.0163(2) 0.00157(18) 0.00564(18) 0.00146(18)
C1 0.0315(10) 0.0151(9) 0.0234(9) 0.0001(7) 0.0107(8) -0.0085(7)
C2 0.0296(10) 0.0093(8) 0.0249(9) 0.0008(7) 0.0040(8) 0.0013(7)
C3 0.0239(9) 0.0120(8) 0.0260(9) -0.0062(7) 0.0097(8) -0.0004(7)
C4 0.0263(9) 0.0129(8) 0.0160(8) -0.0035(7) 0.0071(7) -0.0021(7)
C5 0.0200(9) 0.0158(8) 0.0201(9) -0.0042(7) 0.0046(7) -0.0048(7)
C6 0.0144(8) 0.0187(8) 0.0209(8) -0.0003(7) 0.0084(7) 0.0005(6)
C7 0.0163(8) 0.0209(9) 0.0186(8) -0.0007(7) 0.0102(7) 0.0007(6)
C8 0.0149(8) 0.0188(8) 0.0197(8) -0.0045(7) 0.0088(7) 0.0009(6)
C9 0.0169(8) 0.0138(8) 0.0247(9) -0.0009(7) 0.0123(7) 0.0030(6)
C10 0.0153(8) 0.0177(8) 0.0182(8) 0.0019(6) 0.0077(7) 0.0048(6)
C11 0.0185(9) 0.0287(11) 0.0279(10) 0.0013(8) 0.0105(8) -0.0043(8)
C12 0.0219(9) 0.0327(11) 0.0219(9) 0.0034(8) 0.0123(8) 0.0017(8)
C13 0.0205(9) 0.0257(10) 0.0286(10) -0.0110(8) 0.0102(8) -0.0016(8)
C14 0.0266(10) 0.0145(9) 0.0354(11) 0.0010(8) 0.0190(9) 0.0026(7)
C15 0.0230(10) 0.0261(10) 0.0201(9) 0.0049(8) 0.0079(8) 0.0054(8)
C16 0.0168(8) 0.0121(8) 0.0175(8) -0.0011(7) 0.0064(7) 0.0009(7)
C17 0.0326(11) 0.0292(11) 0.0219(10) 0.0088(8) 0.0156(8) 0.0123(9)
C18 0.0234(9) 0.0224(9) 0.0198(9) -0.0006(8) 0.0101(8) 0.0023(8)
C19 0.0435(13) 0.0248(11) 0.0428(13) -0.0053(9) 0.0306(11) -0.0104(9)
C20 0.0202(8) 0.0182(8) 0.0179(8) 0.0005(7) 0.0099(7) -0.0003(7)
C21 0.0227(11) 0.0471(14) 0.0234(11) 0.0083(9) 0.0051(9) 0.0040(10)
C22 0.0182(10) 0.0243(10) 0.0350(12) -0.0012(9) 0.0059(9) -0.0024(8)
C23 0.0232(10) 0.0236(10) 0.0280(10) 0.0000(8) 0.0129(8) 0.0019(8)

loop_
_atom_type_symbol
_atom_type_description
_atom_type_scat_dispersion_real
_atom_type_scat_dispersion_imag
_atom_type_scat_source
C C 0.0033 0.0016 'International Tables Vol C Tables 4.2.6.8 and 6.1.1.4'
H H 0.0000 0.0000 'International Tables Vol C Tables 4.2.6.8 and 6.1.1.4'
Si Si 0.0817 0.0704 'International Tables Vol C Tables 4.2.6.8 and 6.1.1.4'
Zr Zr -2.9673 0.5597 'International Tables Vol C Tables 4.2.6.8 and 6.1.1.4'

loop_
_geom_angle_atom_site_label_1
_geom_angle_atom_site_label_2
_geom_angle_atom_site_label_3
_geom_angle
_geom_angle_publ_flag
Cent1 Zr Cent2 131.1(1) yes
Pln1 Zr Pln2 128.9(1) yes
C16 Zr C20 98.09(6) yes
C16 Zr C1 132.58(6) ?
C20 Zr C1 92.97(6) ?
C16 Zr C5 115.46(6) ?
C20 Zr C5 125.25(6) ?
C1 Zr C5 32.56(5) ?
C16 Zr C7 130.23(6) ?
C20 Zr C7 82.51(5) ?
C1 Zr C7 96.82(6) ?
C5 Zr C7 103.32(5) ?
C16 Zr C10 98.29(5) ?
C20 Zr C10 133.07(6) ?
C1 Zr C10 107.08(5) ?
C5 Zr C10 85.20(5) ?
C7 Zr C10 53.83(5) ?
C16 Zr C6 130.23(6) ?
C20 Zr C6 113.15(5) ?
C1 Zr C6 85.01(6) ?
C5 Zr C6 77.19(5) ?
C7 Zr C6 32.37(5) ?
C10 Zr C6 32.39(5) ?
C16 Zr C2 106.84(6) ?
C20 Zr C2 76.96(6) ?
C1 Zr C2 32.30(6) ?
C5 Zr C2 53.26(5) ?
C7 Zr C2 121.40(5) ?
C10 Zr C2 137.53(5) ?
C6 Zr C2 117.03(5) ?
C16 Zr C4 84.60(6) ?
C20 Zr C4 127.63(6) ?
C1 Zr C4 53.34(6) ?
C5 Zr C4 31.87(5) ?
C7 Zr C4 133.51(5) ?
C10 Zr C4 97.50(5) ?
C6 Zr C4 103.29(5) ?
C2 Zr C4 52.89(5) ?
C16 Zr C8 98.17(5) ?
C20 Zr C8 80.82(6) ?
C1 Zr C8 129.15(6) ?
C5 Zr C8 130.51(5) ?
C7 Zr C8 32.40(5) ?
C10 Zr C8 53.46(5) ?
C6 Zr C8 53.33(5) ?
C2 Zr C8 148.46(5) ?
C4 Zr C8 150.96(5) ?
C16 Zr C3 79.84(6) ?
C20 Zr C3 96.71(6) ?
C1 Zr C3 53.05(6) ?
C5 Zr C3 52.84(6) ?
C7 Zr C3 149.85(5) ?
C10 Zr C3 129.39(5) ?
C6 Zr C3 130.01(5) ?
C2 Zr C3 31.64(5) ?
C4 Zr C3 31.93(5) ?
C8 Zr C3 176.62(5) ?
C16 Zr C9 80.60(5) ?
C20 Zr C9 109.71(6) ?
C1 Zr C9 137.47(5) ?
C5 Zr C9 117.17(5) ?
C7 Zr C9 53.55(5) ?
C10 Zr C9 32.27(5) ?
C6 Zr C9 53.31(5) ?
C2 Zr C9 169.56(5) ?
C4 Zr C9 122.19(5) ?
C8 Zr C9 32.08(5) ?
C3 Zr C9 148.98(5) ?
C16 Si1 C17 114.27(8) ?
C16 Si1 C18 111.73(8) ?
C17 Si1 C18 106.57(9) ?
C16 Si1 C19 110.36(9) ?
C17 Si1 C19 106.58(10) ?
C18 Si1 C19 106.92(9) ?
C20 Si2 C22 111.69(8) ?
C20 Si2 C23 113.13(8) ?
C22 Si2 C23 109.67(9) ?
C20 Si2 C21 110.87(9) ?
C22 Si2 C21 105.79(10) ?
C23 Si2 C21 105.24(10) ?
C2 C1 C5 107.75(16) ?
C2 C1 Zr 75.59(9) ?
C5 C1 Zr 74.58(9) ?
C2 C1 H1 127.3(10) ?
C5 C1 H1 124.9(11) ?
Zr C1 H1 116.3(11) ?
C3 C2 C1 108.04(15) ?
C3 C2 Zr 75.06(9) ?
C1 C2 Zr 72.11(9) ?
C3 C2 H2 126.5(10) ?
C1 C2 H2 125.4(10) ?
Zr C2 H2 118.2(11) ?
C2 C3 C4 108.15(16) ?
C2 C3 Zr 73.30(9) ?
C4 C3 Zr 73.33(9) ?
C2 C3 H3 126.0(10) ?
C4 C3 H3 125.8(10) ?
Zr C3 H3 120.7(10) ?
C3 C4 C5 107.98(15) ?
C3 C4 Zr 74.74(9) ?
C5 C4 Zr 73.02(9) ?
C3 C4 H4 123.3(10) ?
C5 C4 H4 128.7(10) ?
Zr C4 H4 117.7(10) ?
C4 C5 C1 108.06(15) ?
C4 C5 Zr 75.11(9) ?
C1 C5 Zr 72.86(9) ?
C4 C5 H5 126.8(10) ?
C1 C5 H5 125.1(10) ?
Zr C5 H5 116.7(10) ?
C7 C6 C10 108.43(14) ?
C7 C6 C11 124.50(15) ?
C10 C6 C11 126.27(15) ?
C7 C6 Zr 73.67(8) ?
C10 C6 Zr 73.67(8) ?
C11 C6 Zr 126.70(12) ?
C6 C7 C8 107.56(14) ?
C6 C7 C12 124.73(15) ?
C8 C7 C12 127.52(15) ?
C6 C7 Zr 73.96(9) ?
C8 C7 Zr 74.70(9) ?
C12 C7 Zr 120.98(11) ?
C9 C8 C7 108.24(13) ?
C9 C8 C13 124.17(15) ?
C7 C8 C13 127.21(15) ?
C9 C8 Zr 74.33(9) ?
C7 C8 Zr 72.91(9) ?
C13 C8 Zr 124.33(11) ?
C10 C9 C8 107.82(14) ?
C10 C9 C14 127.17(15) ?
C8 C9 C14 124.39(15) ?
C10 C9 Zr 72.61(9) ?
C8 C9 Zr 73.59(9) ?
C14 C9 Zr 126.57(11) ?
C9 C10 C6 107.91(13) ?
C9 C10 C15 125.75(15) ?
C6 C10 C15 125.86(15) ?
C9 C10 Zr 75.12(8) ?
C6 C10 Zr 73.94(9) ?
C15 C10 Zr 123.14(11) ?
C6 C11 H11A 109.6(11) ?
C6 C11 H11B 112.3(10) ?
H11A C11 H11B 105.8(14) ?
C6 C11 H11C 113.0(11) ?
H11A C11 H11C 108.2(15) ?
H11B C11 H11C 107.6(15) ?
C7 C12 H12A 111.6(12) ?
C7 C12 H12B 113.8(12) ?
H12A C12 H12B 109.3(16) ?
C7 C12 H12C 112.5(12) ?
H12A C12 H12C 107.1(16) ?
H12B C12 H12C 102.0(16) ?
C8 C13 H13A 110.7(11) ?
C8 C13 H13B 112.0(11) ?
H13A C13 H13B 106.4(15) ?
C8 C13 H13C 112.1(10) ?
H13A C13 H13C 107.1(14) ?
H13B C13 H13C 108.2(14) ?
C9 C14 H14A 109.4(10) ?
C9 C14 H14B 113.0(11) ?
H14A C14 H14B 105.3(15) ?
C9 C14 H14C 114.1(11) ?
H14A C14 H14C 108.6(15) ?
H14B C14 H14C 106.1(14) ?
C10 C15 H15A 112.6(13) ?
C10 C15 H15B 114.7(12) ?
H15A C15 H15B 100.1(17) ?
C10 C15 H15C 114.8(13) ?
H15A C15 H15C 107.1(17) ?
H15B C15 H15C 106.2(17) ?
Si1 C16 Zr 137.14(8) ?
Si1 C16 H16A 107.7(10) ?
Zr C16 H16A 104.8(10) ?
Si1 C16 H16B 103.6(11) ?
Zr C16 H16B 94.7(11) ?
H16A C16 H16B 104.0(15) ?
Si1 C17 H17 111.3(12) ?
Si1 C17 H17B 111.3(12) ?
H17 C17 H17B 108.0(16) ?
Si1 C17 H17C 110.5(11) ?
H17 C17 H17C 108.8(16) ?
H17B C17 H17C 106.9(16) ?
Si1 C18 H19 110.8(11) ?
Si1 C18 H19B 113.0(11) ?
H19 C18 H19B 107.7(16) ?
Si1 C18 H19C 111.8(10) ?
H19 C18 H19C 105.8(15) ?
H19B C18 H19C 107.4(16) ?
Si1 C19 H18 109.8(12) ?
Si1 C19 H18B 113.1(13) ?
H18 C19 H18B 106.3(17) ?
Si1 C19 H18C 110.9(12) ?
H18 C19 H18C 112.3(17) ?
H18B C19 H18C 104.4(17) ?
Si2 C20 Zr 126.29(8) ?
Si2 C20 H20A 103.9(11) ?
Zr C20 H20A 107.6(11) ?
Si2 C20 H20B 107.9(9) ?
Zr C20 H20B 104.9(9) ?
H20A C20 H20B 104.4(14) ?
Si2 C21 H21A 109.5(13) ?
Si2 C21 H21B 109.9(12) ?
H21A C21 H21B 111.1(17) ?
Si2 C21 H21C 111.8(14) ?
H21A C21 H21C 108.6(18) ?
H21B C21 H21C 105.8(18) ?
Si2 C22 H22A 109.9(12) ?
Si2 C22 H22B 115.8(14) ?
H22A C22 H22B 106.1(18) ?
Si2 C22 H22C 110.1(14) ?
H22A C22 H22C 105.6(17) ?
H22B C22 H22C 108.7(19) ?
Si2 C23 H23A 114.4(11) ?
Si2 C23 H23B 107.6(11) ?
H23A C23 H23B 107.7(15) ?
Si2 C23 H23C 111.0(11) ?
H23A C23 H23C 105.6(15) ?
H23B C23 H23C 110.5(16) ?

loop_
_geom_bond_atom_site_label_1
_geom_bond_atom_site_label_2
_geom_bond_distance
_geom_bond_publ_flag
Zr Cent1 2.246(1) yes
Zr Cent2 2.247(1) yes
Zr Pln1 2.248(1) yes
Zr Pln2 2.248(1) yes
Zr C16 2.2691(16) yes
Zr C20 2.3066(16) yes
Zr C1 2.5075(16) ?
Zr C5 2.5296(16) ?
Zr C7 2.5391(15) ?
Zr C10 2.5393(15) ?
Zr C6 2.5427(15) ?
Zr C2 2.5520(16) ?
Zr C4 2.5562(16) ?
Zr C8 2.5623(15) ?
Zr C3 2.5742(16) ?
Zr C9 2.5718(15) ?
Si1 C16 1.8543(16) ?
Si1 C17 1.8702(18) ?
Si1 C18 1.8750(18) ?
Si1 C19 1.8672(19) ?
Si2 C20 1.8528(17) ?
Si2 C22 1.8682(19) ?
Si2 C23 1.8700(18) ?
Si2 C21 1.8728(19) ?
C1 C2 1.408(2) ?
C1 C5 1.412(2) ?
C1 H1 0.904(16) ?
C2 C3 1.398(2) ?
C2 H2 0.929(16) ?
C3 C4 1.411(2) ?
C3 H3 0.953(16) ?
C4 C5 1.397(2) ?
C4 H4 0.940(16) ?
C5 H5 0.911(16) ?
C6 C7 1.416(2) ?
C6 C10 1.418(2) ?
C6 C11 1.505(2) ?
C7 C8 1.423(2) ?
C7 C12 1.501(2) ?
C8 C9 1.419(2) ?
C8 C13 1.500(2) ?
C9 C10 1.421(2) ?
C9 C14 1.499(2) ?
C10 C15 1.508(2) ?
C11 H11A 0.98(2) ?
C11 H11B 0.974(19) ?
C11 H11C 0.891(19) ?
C12 H12A 0.92(2) ?
C12 H12B 0.99(2) ?
C12 H12C 0.93(2) ?
C13 H13A 0.929(19) ?
C13 H13B 0.953(19) ?
C13 H13C 1.000(18) ?
C14 H14A 0.960(19) ?
C14 H14B 0.959(17) ?
C14 H14C 0.946(19) ?
C15 H15A 0.90(2) ?
C15 H15B 0.91(2) ?
C15 H15C 0.93(2) ?
C16 H16A 0.937(17) ?
C16 H16B 0.921(19) ?
C17 H17 0.94(2) ?
C17 H17B 0.930(19) ?
C17 H17C 0.96(2) ?
C18 H19 0.94(2) ?
C18 H19B 0.925(19) ?
C18 H19C 0.980(18) ?
C19 H18 0.96(2) ?
C19 H18B 0.95(2) ?
C19 H18C 0.95(2) ?
C20 H20A 0.938(18) ?
C20 H20B 0.947(17) ?
C21 H21A 0.92(2) ?
C21 H21B 0.98(2) ?
C21 H21C 0.89(2) ?
C22 H22A 0.915(19) ?
C22 H22B 0.91(2) ?
C22 H22C 0.90(2) ?
C23 H23A 0.951(18) ?
C23 H23B 0.940(19) ?
C23 H23C 0.931(19) ?
